data_4121239
loop_
_publ_author_name
'Lujia Liu'
'Kristina Konstas'
'Matthew R. Hill'
'Shane G. Telfer'

_publ_section_title
;
 Programmed Pore Architectures in Modular Quaternary Metal-Organic
 Frameworks
;
_journal_name_full 'Journal of the American Chemical Society'
_journal_page_first 17731
_journal_page_last 17734
_journal_paper_doi 10.1021/ja4100244
_journal_volume 135
_journal_year 2013
_chemical_formula_sum 'C51 H33 N O17 Zn4'
_chemical_formula_weight 1193.26
_chemical_name_systematic
;
 ?
;
_space_group_crystal_system cubic
_space_group_IT_number 220
_space_group_name_Hall 'I -4bd 2c 3'
_space_group_name_H-M_alt 'I -4 3 d'
_symmetry_space_group_name_Hall 'I -4bd 2c 3'
_symmetry_space_group_name_H-M 'I -4 3 d'
_atom_sites_solution_hydrogens geom
_audit_creation_method SHELXL-2013
_cell_angle_alpha 90
_cell_angle_beta 90
_cell_angle_gamma 90
_cell_formula_units_Z 48
_cell_length_a 60.2594(6)
_cell_length_b 60.2594(6)
_cell_length_c 60.2594(6)
_cell_measurement_reflns_used 101635
_cell_measurement_temperature 293(2)
_cell_measurement_theta_max 72.03
_cell_measurement_theta_min 6.57
_cell_volume 218814(4)
_computing_cell_refinement 'FSProcess in Process-Auto (Rigaku, 1998)'
_computing_data_collection 'CrystalClear (Rigaku, 2005)'
_computing_data_reduction 'FSProcess in Process-Auto (Rigaku, 1998)'
_computing_structure_refinement 'SHELXL-97 (Sheldrick, 1997)'
_computing_structure_solution 'SHELXS97 (Sheldrick, 2008)'
_diffrn_ambient_temperature 293(2)
_diffrn_detector_area_resol_mean 10
_diffrn_measured_fraction_theta_full 0.939
_diffrn_measured_fraction_theta_max 0.996
_diffrn_measurement_device_type 'Rigaku Spider'
_diffrn_measurement_method \w-scans
_diffrn_radiation_monochromator 'Rigaku VariMax-HF Confocal Optical System'
_diffrn_radiation_type CuK\a
_diffrn_radiation_wavelength 1.54178
_diffrn_reflns_av_R_equivalents 0.0318
_diffrn_reflns_av_unetI/netI 0.0348
_diffrn_reflns_Laue_measured_fraction_full 0.939
_diffrn_reflns_Laue_measured_fraction_max 0.996
_diffrn_reflns_limit_h_max 42
_diffrn_reflns_limit_h_min -70
_diffrn_reflns_limit_k_max 53
_diffrn_reflns_limit_k_min -67
_diffrn_reflns_limit_l_max 58
_diffrn_reflns_limit_l_min -32
_diffrn_reflns_number 206005
_diffrn_reflns_point_group_measured_fraction_full 0.939
_diffrn_reflns_point_group_measured_fraction_max 0.996
_diffrn_reflns_theta_full 67.679
_diffrn_reflns_theta_max 65.061
_diffrn_reflns_theta_min 6.570
_diffrn_source 'Rigaku MM007 rotating anode'
_exptl_absorpt_coefficient_mu 0.770
_exptl_absorpt_correction_T_max 1.00
_exptl_absorpt_correction_T_min 0.63
_exptl_absorpt_correction_type multi-scan
_exptl_absorpt_process_details '(ABSCOR; Higashi, 1995)'
_exptl_crystal_colour 'pale yellow'
_exptl_crystal_density_diffrn 0.435
_exptl_crystal_description block
_exptl_crystal_F_000 28896
_exptl_crystal_size_max 1.323
_exptl_crystal_size_mid 1.274
_exptl_crystal_size_min 0.782
_refine_diff_density_max 1.065
_refine_diff_density_min -0.638
_refine_diff_density_rms 0.103
_refine_ls_abs_structure_details
;
 Refined as an inversion twin.
;
_refine_ls_abs_structure_Flack 0.48(6)
_refine_ls_extinction_method none
_refine_ls_goodness_of_fit_ref 1.100
_refine_ls_hydrogen_treatment constr
_refine_ls_matrix_type full
_refine_ls_number_parameters 771
_refine_ls_number_reflns 30770
_refine_ls_number_restraints 1550
_refine_ls_restrained_S_all 1.109
_refine_ls_R_factor_all 0.1160
_refine_ls_R_factor_gt 0.0897
_refine_ls_shift/su_max 0.001
_refine_ls_shift/su_mean 0.000
_refine_ls_structure_factor_coef Fsqd
_refine_ls_weighting_details
;
 w=1/[\s^2^(Fo^2^)+(0.2000P)^2^]
 where P=(Fo^2^+2Fc^2^)/3
;
_refine_ls_weighting_scheme calc
_refine_ls_wR_factor_gt 0.2541
_refine_ls_wR_factor_ref 0.2939
_reflns_Friedel_coverage 0.939
_reflns_Friedel_fraction_full 0.939
_reflns_Friedel_fraction_max 0.997
_reflns_number_gt 21687
_reflns_number_total 30770
_reflns_threshold_expression 'I > 2\s(I)'
_cod_data_source_file ja4100244_si_002_6.cif
_cod_data_source_block MUF-7f
_cod_original_cell_volume 218814(7)
_cod_database_code 4121239
_shelx_space_group_comment
;
The symmetry employed for this shelxl refinement is uniquely defined
by the following loop, which should always be used as a source of
symmetry information in preference to the above space-group names.
They are only intended as comments.
;
_shelx_estimated_absorpt_t_min 0.429
_shelx_estimated_absorpt_t_max 0.584
_shelxl_version_number 2013-2

loop_
_space_group_symop_operation_xyz
'x, y, z'
'-x+1/2, -y, z+1/2'
'-x, y+1/2, -z+1/2'
'x+1/2, -y+1/2, -z'
'z, x, y'
'z+1/2, -x+1/2, -y'
'-z+1/2, -x, y+1/2'
'-z, x+1/2, -y+1/2'
'y, z, x'
'-y, z+1/2, -x+1/2'
'y+1/2, -z+1/2, -x'
'-y+1/2, -z, x+1/2'
'y+1/4, x+1/4, z+1/4'
'-y+1/4, -x+3/4, z+3/4'
'y+3/4, -x+1/4, -z+3/4'
'-y+3/4, x+3/4, -z+1/4'
'x+1/4, z+1/4, y+1/4'
'-x+3/4, z+3/4, -y+1/4'
'-x+1/4, -z+3/4, y+3/4'
'x+3/4, -z+1/4, -y+3/4'
'z+1/4, y+1/4, x+1/4'
'z+3/4, -y+1/4, -x+3/4'
'-z+3/4, y+3/4, -x+1/4'
'-z+1/4, -y+3/4, x+3/4'
'x+1/2, y+1/2, z+1/2'
'-x+1, -y+1/2, z+1'
'-x+1/2, y+1, -z+1'
'x+1, -y+1, -z+1/2'
'z+1/2, x+1/2, y+1/2'
'z+1, -x+1, -y+1/2'
'-z+1, -x+1/2, y+1'
'-z+1/2, x+1, -y+1'
'y+1/2, z+1/2, x+1/2'
'-y+1/2, z+1, -x+1'
'y+1, -z+1, -x+1/2'
'-y+1, -z+1/2, x+1'
'y+3/4, x+3/4, z+3/4'
'-y+3/4, -x+5/4, z+5/4'
'y+5/4, -x+3/4, -z+5/4'
'-y+5/4, x+5/4, -z+3/4'
'x+3/4, z+3/4, y+3/4'
'-x+5/4, z+5/4, -y+3/4'
'-x+3/4, -z+5/4, y+5/4'
'x+5/4, -z+3/4, -y+5/4'
'z+3/4, y+3/4, x+3/4'
'z+5/4, -y+3/4, -x+5/4'
'-z+5/4, y+5/4, -x+3/4'
'-z+3/4, -y+5/4, x+5/4'

loop_
_atom_site_label
_atom_site_type_symbol
_atom_site_fract_x
_atom_site_fract_y
_atom_site_fract_z
_atom_site_U_iso_or_equiv
_atom_site_adp_type
_atom_site_occupancy
_atom_site_site_symmetry_order
_atom_site_calc_flag
_atom_site_refinement_flags_posn
_atom_site_refinement_flags_adp
_atom_site_refinement_flags_occupancy
C68A C -0.0996(8) 0.0999(8) 0.2410(5) 0.50(5) Uiso 0.666(10) 1 d D U P
H6A1 H -0.0984 0.0964 0.2565 0.754 Uiso 0.666(10) 1 calc R U P
H6A2 H -0.1048 0.0871 0.2330 0.754 Uiso 0.666(10) 1 calc R U P
H6A3 H -0.1098 0.1119 0.2389 0.754 Uiso 0.666(10) 1 calc R U P
Zn1 Zn 0.03755(2) 0.08970(2) 0.25846(2) 0.0662(3) Uani 1 1 d . . .
Zn2 Zn 0.00994(2) 0.12408(2) 0.28831(2) 0.0782(3) Uani 1 1 d . . .
Zn3 Zn -0.01487(2) 0.08754(2) 0.25973(2) 0.0672(3) Uani 1 1 d . . .
Zn4 Zn 0.00900(2) 0.12747(2) 0.23561(2) 0.0713(3) Uani 1 1 d . . .
O1 O 0.01030(8) 0.10725(6) 0.26034(8) 0.0657(11) Uani 1 1 d . U .
O72 O 0.0402(2) 0.12375(19) 0.2984(2) 0.188(4) Uani 1 1 d . U .
O71 O 0.05821(18) 0.09398(14) 0.28181(18) 0.162(4) Uani 1 1 d . U .
O61 O -0.03391(12) 0.09372(11) 0.23427(13) 0.115(2) Uani 1 1 d . U .
O62 O -0.01814(13) 0.12354(13) 0.21856(14) 0.124(3) Uani 1 1 d . U .
O52 O -0.03480(14) 0.09035(12) 0.28469(14) 0.125(3) Uani 1 1 d . U .
O51 O -0.02001(15) 0.12063(12) 0.30017(18) 0.152(4) Uani 1 1 d . U .
O11 O 0.00755(12) 0.15867(9) 0.24350(12) 0.1034(19) Uani 1 1 d . U .
O12 O 0.00743(11) 0.15691(9) 0.28075(12) 0.0954(17) Uani 1 1 d . U .
O22 O -0.00655(11) 0.05650(9) 0.25633(12) 0.0962(17) Uani 1 1 d . U .
O21 O 0.03084(11) 0.05731(8) 0.25622(12) 0.0960(18) Uani 1 1 d . U .
O31 O 0.05199(13) 0.09583(12) 0.22997(14) 0.122(3) Uani 1 1 d . U .
O32 O 0.03367(13) 0.12506(12) 0.21585(12) 0.115(2) Uani 1 1 d . U .
C71 C 0.0581(3) 0.1093(2) 0.2954(4) 0.200(7) Uani 1 1 d . U .
C72 C 0.0734(3) 0.1117(2) 0.3135(3) 0.198(7) Uani 1 1 d D U .
C75 C 0.1059(2) 0.1152(2) 0.3470(3) 0.192(7) Uani 1 1 d D U .
C85 C 0.1239(3) 0.1180(3) 0.3636(3) 0.193(8) Uani 1 1 d . U .
C86 C 0.1241(3) 0.1360(2) 0.3781(3) 0.174(7) Uani 1 1 d . U .
H86 H 0.1131 0.1467 0.3768 0.208 Uiso 1 1 calc R U .
C84 C 0.1401(3) 0.1021(3) 0.3659(3) 0.187(8) Uani 1 1 d . U .
H84 H 0.1397 0.0897 0.3567 0.224 Uiso 1 1 calc R U .
C83 C 0.1565(3) 0.1038(3) 0.3812(3) 0.177(8) Uani 1 1 d . U .
C65 C -0.0859(2) 0.1159(2) 0.1731(2) 0.159(6) Uani 1 1 d D U .
C62 C -0.05125(19) 0.1109(2) 0.2043(2) 0.139(5) Uani 1 1 d D U .
C61 C -0.03362(18) 0.10892(19) 0.2201(2) 0.111(3) Uani 1 1 d . U .
C51 C -0.0347(2) 0.1060(2) 0.2987(2) 0.131(4) Uani 1 1 d . U .
C52 C -0.0541(2) 0.1065(2) 0.3146(2) 0.140(4) Uani 1 1 d D U .
C57 C -0.0745(2) 0.1007(3) 0.3079(3) 0.213(8) Uani 1 1 d D U .
H57 H -0.0764 0.0959 0.2934 0.256 Uiso 1 1 calc R U .
C56 C -0.0921(3) 0.1016(3) 0.3210(3) 0.221(9) Uani 1 1 d D U .
H56 H -0.1056 0.0970 0.3152 0.266 Uiso 1 1 calc R U .
C55 C -0.0918(2) 0.1085(2) 0.3414(2) 0.157(6) Uani 1 1 d D U .
C54 C -0.0720(2) 0.1155(3) 0.3472(3) 0.184(5) Uani 1 1 d D U .
H54 H -0.0711 0.1231 0.3606 0.220 Uiso 1 1 calc R U .
C53 C -0.0528(2) 0.11307(19) 0.3358(2) 0.200(7) Uani 1 1 d D U .
C81 C -0.1114(2) 0.1098(3) 0.3557(3) 0.175(7) Uani 1 1 d . U .
C82 C -0.1277(2) 0.0936(3) 0.3546(3) 0.179(8) Uani 1 1 d . U .
H82 H -0.1264 0.0824 0.3440 0.215 Uiso 1 1 calc R U .
C11 C 0.00639(16) 0.16724(11) 0.26276(17) 0.086(2) Uani 1 1 d . U .
C12 C 0.00504(19) 0.19163(13) 0.2641(2) 0.108(3) Uani 1 1 d . U .
C13 C 0.0042(3) 0.20451(16) 0.2453(2) 0.138(4) Uani 1 1 d . U .
H13 H 0.0046 0.1979 0.2313 0.165 Uiso 1 1 calc R U .
C14 C 0.0026(3) 0.22740(15) 0.2473(2) 0.144(5) Uani 1 1 d . U .
C15 C 0.0011(2) 0.23786(15) 0.2683(2) 0.129(4) Uani 1 1 d . U .
C16 C 0.0024(3) 0.22490(16) 0.2864(2) 0.152(5) Uani 1 1 d . U .
H16 H 0.0028 0.2312 0.3005 0.183 Uiso 1 1 calc R U .
C17 C 0.0031(3) 0.20255(16) 0.2840(2) 0.142(5) Uani 1 1 d . U .
H17 H 0.0022 0.1940 0.2968 0.171 Uiso 1 1 calc R U .
C21 C 0.01194(15) 0.04718(11) 0.25513(14) 0.077(2) Uani 1 1 d . U .
C22 C 0.01261(15) 0.02310(11) 0.25249(14) 0.079(2) Uani 1 1 d . U .
C42 C 0.1068(2) 0.1386(2) 0.1273(2) 0.168(7) Uani 1 1 d . U .
H42 H 0.0946 0.1480 0.1291 0.202 Uiso 1 1 calc R U .
C41 C 0.1098(3) 0.1213(3) 0.1423(3) 0.170(7) Uani 1 1 d . U .
C35 C 0.0940(2) 0.1173(2) 0.1606(2) 0.159(6) Uani 1 1 d D U .
C32 C 0.06511(18) 0.11233(17) 0.19685(19) 0.128(4) Uani 1 1 d D U .
C31 C 0.0492(2) 0.11107(18) 0.21564(19) 0.109(3) Uani 1 1 d . U .
N1 N 0.0016(4) 0.23880(16) 0.2283(2) 0.216(8) Uani 1 1 d . U .
C23 C 0.03228(16) 0.01101(13) 0.25139(19) 0.100(3) Uani 1 1 d . U .
H23 H 0.0458 0.0184 0.2526 0.120 Uiso 1 1 calc R U .
C24 C -0.00678(18) 0.01156(14) 0.2504(2) 0.119(4) Uani 1 1 d . U .
H24 H -0.0202 0.0192 0.2496 0.143 Uiso 1 1 calc R U .
O53 O -0.0305(3) 0.1165(4) 0.3453(3) 0.273(8) Uani 1 1 d . U .
C58 C -0.0289(7) 0.1261(6) 0.3690(5) 0.38(2) Uani 1 1 d . U .
H58A H -0.0138 0.1303 0.3720 0.576 Uiso 1 1 calc R U .
H58B H -0.0336 0.1151 0.3795 0.576 Uiso 1 1 calc R U .
H58C H -0.0383 0.1389 0.3702 0.576 Uiso 1 1 calc R U .
C37B C 0.0570(4) 0.1191(3) 0.1763(3) 0.134(6) Uani 0.653(10) 1 d D U P
H37B H 0.0419 0.1221 0.1746 0.161 Uiso 0.653(10) 1 calc R U P
C34B C 0.1020(4) 0.1098(3) 0.1804(3) 0.151(7) Uani 0.653(10) 1 d D U P
H34B H 0.1169 0.1060 0.1820 0.181 Uiso 0.653(10) 1 calc R U P
C33A C 0.0768(3) 0.0949(4) 0.1883(4) 0.142(8) Uani 0.347(10) 1 d D U P
C36B C 0.0714(3) 0.1216(3) 0.1581(4) 0.151(7) Uani 0.653(10) 1 d D U P
H36B H 0.0659 0.1261 0.1444 0.181 Uiso 0.653(10) 1 calc R U P
C34A C 0.0906(5) 0.0973(5) 0.1705(5) 0.150(9) Uani 0.347(10) 1 d D U P
H34A H 0.0979 0.0849 0.1650 0.180 Uiso 0.347(10) 1 calc R U P
C33B C 0.0874(3) 0.1079(2) 0.1983(3) 0.142(7) Uani 0.653(10) 1 d D U P
C37A C 0.0679(5) 0.1326(4) 0.1869(5) 0.130(8) Uani 0.347(10) 1 d D U P
H37A H 0.0600 0.1448 0.1920 0.155 Uiso 0.347(10) 1 calc R U P
C36A C 0.0822(5) 0.1350(5) 0.1693(5) 0.145(9) Uani 0.347(10) 1 d D U P
H36A H 0.0841 0.1490 0.1631 0.174 Uiso 0.347(10) 1 calc R U P
O33B O 0.0957(5) 0.1008(4) 0.2169(4) 0.266(11) Uiso 0.653(10) 1 d D U P
O33A O 0.0744(6) 0.0748(6) 0.1988(5) 0.206(14) Uiso 0.347(10) 1 d D U P
C67A C -0.0467(4) 0.1167(3) 0.1820(3) 0.155(7) Uani 0.666(10) 1 d D U P
H67A H -0.0321 0.1191 0.1775 0.186 Uiso 0.666(10) 1 calc R U P
C66A C -0.0637(3) 0.1189(3) 0.1668(4) 0.160(7) Uani 0.666(10) 1 d D U P
H66A H -0.0604 0.1224 0.1521 0.192 Uiso 0.666(10) 1 calc R U P
C67B C -0.0572(5) 0.1310(5) 0.1954(5) 0.150(8) Uani 0.334(10) 1 d D U P
H67B H -0.0495 0.1436 0.2001 0.180 Uiso 0.334(10) 1 calc R U P
C64A C -0.0909(3) 0.1099(4) 0.1951(3) 0.160(7) Uani 0.666(10) 1 d D U P
H64A H -0.1055 0.1072 0.1994 0.192 Uiso 0.666(10) 1 calc R U P
C63B C -0.0632(3) 0.0923(4) 0.1974(3) 0.148(8) Uani 0.334(10) 1 d D U P
C66B C -0.0740(5) 0.1339(6) 0.1800(5) 0.156(8) Uani 0.334(10) 1 d D U P
H66B H -0.0771 0.1479 0.1744 0.187 Uiso 0.334(10) 1 calc R U P
C64B C -0.0805(5) 0.0955(5) 0.1823(5) 0.144(8) Uani 0.334(10) 1 d D U P
H64B H -0.0889 0.0832 0.1782 0.173 Uiso 0.334(10) 1 calc R U P
C63A C -0.0741(3) 0.1082(2) 0.2101(3) 0.162(7) Uani 0.666(10) 1 d D U P
O63B O -0.0575(6) 0.0722(6) 0.2056(6) 0.217(15) Uiso 0.334(10) 1 d D U P
O63A O -0.0779(5) 0.1063(5) 0.2325(5) 0.299(13) Uiso 0.666(10) 1 d D U P
C77A C 0.0687(5) 0.1191(4) 0.3348(4) 0.195(8) Uani 0.630(12) 1 d D U P
H77A H 0.0542 0.1234 0.3377 0.234 Uiso 0.630(12) 1 calc R U P
C76A C 0.0839(4) 0.1207(4) 0.3525(5) 0.204(9) Uani 0.630(12) 1 d D U P
H76A H 0.0798 0.1251 0.3667 0.245 Uiso 0.630(12) 1 calc R U P
C74A C 0.1115(5) 0.1078(4) 0.3258(4) 0.195(9) Uani 0.630(12) 1 d D U P
H74A H 0.1261 0.1039 0.3225 0.234 Uiso 0.630(12) 1 calc R U P
C73A C 0.0952(3) 0.1063(2) 0.3095(4) 0.200(8) Uani 0.630(12) 1 d D U P
O73A O 0.1013(5) 0.1003(5) 0.2893(5) 0.292(13) Uiso 0.630(12) 1 d D U P
C74B C 0.0989(5) 0.0966(5) 0.3385(6) 0.186(9) Uani 0.370(12) 1 d D U P
H74B H 0.1052 0.0836 0.3440 0.223 Uiso 0.370(12) 1 calc R U P
C76B C 0.0957(5) 0.1324(6) 0.3380(6) 0.195(10) Uani 0.370(12) 1 d D U P
H76B H 0.0993 0.1466 0.3428 0.234 Uiso 0.370(12) 1 calc R U P
C73B C 0.0839(4) 0.0946(5) 0.3229(4) 0.181(9) Uani 0.370(12) 1 d D U P
O73B O 0.0778(7) 0.0745(7) 0.3167(7) 0.286(19) Uiso 0.370(12) 1 d D U P
C77B C 0.0805(6) 0.1301(6) 0.3222(6) 0.197(10) Uani 0.370(12) 1 d D U P
H77B H 0.0742 0.1431 0.3169 0.236 Uiso 0.370(12) 1 calc R U P
C78B C 0.0873(12) 0.0537(6) 0.3231(12) 0.57(8) Uiso 0.370(12) 1 d D U P
H7B1 H 0.0801 0.0420 0.3150 0.852 Uiso 0.370(12) 1 calc R U P
H7B2 H 0.0852 0.0515 0.3387 0.852 Uiso 0.370(12) 1 calc R U P
H7B3 H 0.1029 0.0537 0.3197 0.852 Uiso 0.370(12) 1 calc R U P
C38B C 0.1197(6) 0.0959(7) 0.2209(6) 0.35(3) Uiso 0.653(10) 1 d D U P
H3B1 H 0.1218 0.0912 0.2359 0.520 Uiso 0.653(10) 1 calc R U P
H3B2 H 0.1283 0.1090 0.2182 0.520 Uiso 0.653(10) 1 calc R U P
H3B3 H 0.1245 0.0843 0.2110 0.520 Uiso 0.653(10) 1 calc R U P
C68B C -0.0690(10) 0.0522(5) 0.1989(10) 0.42(6) Uiso 0.334(10) 1 d D U P
H6B1 H -0.0633 0.0398 0.2071 0.630 Uiso 0.334(10) 1 calc R U P
H6B2 H -0.0667 0.0497 0.1833 0.630 Uiso 0.334(10) 1 calc R U P
H6B3 H -0.0846 0.0538 0.2018 0.630 Uiso 0.334(10) 1 calc R U P
C78A C 0.1219(8) 0.0925(7) 0.2817(6) 0.44(4) Uiso 0.630(12) 1 d D U P
H7A1 H 0.1208 0.0887 0.2663 0.665 Uiso 0.630(12) 1 calc R U P
H7A2 H 0.1261 0.0796 0.2901 0.665 Uiso 0.630(12) 1 calc R U P
H7A3 H 0.1330 0.1038 0.2836 0.665 Uiso 0.630(12) 1 calc R U P
C38A C 0.0844(9) 0.0548(5) 0.1910(8) 0.27(3) Uiso 0.347(10) 1 d D U P
H3A1 H 0.0803 0.0428 0.2006 0.407 Uiso 0.347(10) 1 calc R U P
H3A2 H 0.1002 0.0565 0.1909 0.407 Uiso 0.347(10) 1 calc R U P
H3A3 H 0.0793 0.0518 0.1762 0.407 Uiso 0.347(10) 1 calc R U P

loop_
_atom_site_aniso_label
_atom_site_aniso_U_11
_atom_site_aniso_U_22
_atom_site_aniso_U_33
_atom_site_aniso_U_23
_atom_site_aniso_U_13
_atom_site_aniso_U_12
Zn1 0.0724(6) 0.0461(5) 0.0799(6) -0.0013(4) 0.0005(5) 0.0029(4)
Zn2 0.0910(7) 0.0497(5) 0.0939(7) -0.0119(4) 0.0111(6) -0.0030(5)
Zn3 0.0710(6) 0.0475(5) 0.0831(6) -0.0011(4) 0.0031(5) 0.0005(4)
Zn4 0.0760(6) 0.0488(5) 0.0891(7) 0.0070(4) 0.0028(5) 0.0021(4)
O1 0.076(3) 0.039(2) 0.082(3) -0.004(2) 0.006(2) 0.003(2)
O72 0.195(6) 0.147(5) 0.222(6) -0.031(5) -0.115(5) 0.027(5)
O71 0.205(9) 0.091(5) 0.189(9) -0.028(5) -0.092(7) -0.003(5)
O61 0.122(5) 0.090(4) 0.134(6) 0.028(4) -0.050(4) -0.031(4)
O62 0.122(5) 0.106(5) 0.145(6) 0.041(4) -0.048(5) -0.036(4)
O52 0.139(6) 0.096(5) 0.139(6) -0.028(4) 0.061(5) -0.024(4)
O51 0.161(7) 0.082(4) 0.213(9) -0.058(5) 0.106(7) -0.042(4)
O11 0.131(5) 0.060(3) 0.119(5) 0.001(3) -0.006(4) 0.013(3)
O12 0.113(4) 0.052(3) 0.121(4) -0.005(3) 0.003(4) 0.006(3)
O22 0.100(4) 0.055(3) 0.133(5) -0.005(3) 0.001(4) 0.002(3)
O21 0.107(4) 0.051(3) 0.130(5) -0.003(3) 0.002(4) 0.005(3)
O31 0.137(6) 0.089(4) 0.139(6) 0.028(4) 0.057(5) 0.020(4)
O32 0.125(5) 0.101(5) 0.118(5) 0.030(4) 0.042(4) 0.029(4)
C71 0.233(13) 0.092(8) 0.273(15) -0.047(9) -0.169(12) 0.046(9)
C72 0.207(11) 0.123(9) 0.263(13) -0.091(10) -0.163(11) 0.060(9)
C75 0.182(11) 0.153(10) 0.239(13) -0.120(10) -0.144(10) 0.091(9)
C85 0.205(12) 0.158(11) 0.216(13) -0.106(10) -0.142(11) 0.101(10)
C86 0.176(12) 0.159(11) 0.186(12) -0.101(9) -0.123(10) 0.095(9)
C84 0.205(14) 0.157(11) 0.199(13) -0.111(10) -0.136(11) 0.101(10)
C83 0.168(12) 0.165(11) 0.197(14) -0.109(11) -0.114(10) 0.087(9)
C65 0.134(8) 0.176(11) 0.168(10) 0.102(9) -0.086(8) -0.082(8)
C62 0.127(7) 0.144(9) 0.144(8) 0.068(7) -0.066(7) -0.063(7)
C61 0.099(6) 0.095(6) 0.139(8) 0.021(6) -0.045(6) -0.015(5)
C51 0.125(8) 0.094(7) 0.174(10) -0.042(7) 0.074(8) -0.013(6)
C52 0.136(8) 0.119(8) 0.165(9) -0.050(8) 0.082(7) -0.039(7)
C57 0.161(10) 0.262(18) 0.217(14) -0.124(14) 0.103(9) -0.094(13)
C56 0.158(11) 0.270(18) 0.237(14) -0.163(15) 0.108(10) -0.090(12)
C55 0.146(8) 0.152(10) 0.172(10) -0.097(9) 0.086(8) -0.083(8)
C54 0.163(7) 0.207(11) 0.181(9) -0.073(9) 0.077(7) -0.057(9)
C53 0.152(9) 0.233(15) 0.214(12) -0.129(12) 0.095(8) -0.101(11)
C81 0.140(10) 0.185(12) 0.201(13) -0.119(11) 0.091(9) -0.089(9)
C82 0.141(10) 0.175(12) 0.221(14) -0.130(11) 0.108(10) -0.085(9)
C11 0.114(6) 0.038(3) 0.107(6) 0.000(4) -0.002(6) 0.005(4)
C12 0.140(8) 0.042(4) 0.141(7) -0.003(4) -0.003(7) 0.012(4)
C13 0.222(13) 0.059(5) 0.132(8) -0.005(5) 0.000(9) 0.012(7)
C14 0.249(14) 0.045(4) 0.138(7) 0.016(5) -0.011(9) 0.014(7)
C15 0.187(11) 0.047(4) 0.154(8) -0.007(5) -0.001(9) 0.009(6)
C16 0.266(16) 0.049(5) 0.143(8) -0.008(5) -0.001(10) 0.010(7)
C17 0.227(14) 0.055(5) 0.144(8) 0.001(5) -0.019(10) 0.017(7)
C21 0.091(5) 0.041(3) 0.100(5) -0.002(3) 0.000(5) -0.005(3)
C22 0.091(5) 0.043(3) 0.102(6) -0.005(3) 0.000(4) 0.003(3)
C42 0.166(12) 0.170(12) 0.168(11) 0.100(9) 0.103(9) 0.102(10)
C41 0.164(11) 0.169(11) 0.176(11) 0.097(9) 0.106(9) 0.099(9)
C35 0.178(10) 0.150(9) 0.150(9) 0.082(8) 0.103(8) 0.087(8)
C32 0.135(8) 0.104(7) 0.143(8) 0.052(6) 0.074(7) 0.053(6)
C31 0.121(7) 0.088(6) 0.117(7) 0.025(5) 0.047(6) 0.024(5)
N1 0.45(2) 0.063(5) 0.139(7) 0.002(5) 0.008(12) 0.025(10)
C23 0.098(5) 0.044(4) 0.159(9) -0.009(5) -0.007(6) -0.007(4)
C24 0.104(6) 0.050(4) 0.203(11) -0.025(6) -0.007(8) 0.016(4)
O53 0.196(9) 0.41(2) 0.218(13) -0.056(15) 0.030(10) -0.044(15)
C58 0.44(5) 0.53(6) 0.19(2) -0.03(3) -0.09(2) -0.13(4)
C37B 0.137(12) 0.133(14) 0.131(10) 0.033(11) 0.050(9) 0.051(11)
C34B 0.141(12) 0.151(15) 0.161(12) 0.068(13) 0.073(9) 0.066(11)
C33A 0.17(2) 0.113(13) 0.145(19) 0.057(11) 0.083(12) 0.051(11)
C36B 0.151(11) 0.166(16) 0.136(12) 0.059(12) 0.067(10) 0.064(12)
C34A 0.18(2) 0.127(14) 0.15(2) 0.052(12) 0.087(13) 0.064(12)
C33B 0.133(10) 0.159(14) 0.133(12) 0.078(11) 0.056(9) 0.046(11)
C37A 0.140(19) 0.112(13) 0.136(19) 0.036(11) 0.079(13) 0.048(11)
C36A 0.16(2) 0.125(14) 0.15(2) 0.070(11) 0.090(13) 0.063(12)
C67A 0.130(11) 0.173(16) 0.163(11) 0.074(12) -0.053(9) -0.066(12)
C66A 0.146(11) 0.191(16) 0.142(12) 0.084(12) -0.058(9) -0.076(12)
C67B 0.129(18) 0.140(13) 0.18(2) 0.069(12) -0.086(12) -0.056(11)
C64A 0.115(10) 0.202(17) 0.163(13) 0.081(13) -0.047(9) -0.045(12)
C63B 0.145(18) 0.144(14) 0.154(19) 0.081(11) -0.078(12) -0.068(11)
C66B 0.146(19) 0.157(14) 0.16(2) 0.078(12) -0.088(13) -0.061(12)
C64B 0.124(18) 0.158(14) 0.151(19) 0.074(12) -0.075(12) -0.073(12)
C63A 0.134(9) 0.209(16) 0.142(12) 0.083(12) -0.050(9) -0.058(12)
C77A 0.163(14) 0.149(16) 0.273(16) -0.092(15) -0.125(12) 0.054(13)
C76A 0.191(13) 0.177(17) 0.243(16) -0.105(15) -0.120(12) 0.086(14)
C74A 0.193(14) 0.172(17) 0.221(15) -0.109(14) -0.127(12) 0.055(13)
C73A 0.204(13) 0.178(17) 0.217(15) -0.099(13) -0.117(12) 0.034(14)
C74B 0.19(2) 0.145(14) 0.23(2) -0.093(13) -0.128(14) 0.079(12)
C76B 0.18(2) 0.145(15) 0.26(2) -0.091(13) -0.154(14) 0.058(13)
C73B 0.19(2) 0.140(14) 0.22(2) -0.085(12) -0.129(13) 0.055(12)
C77B 0.20(2) 0.133(14) 0.25(2) -0.073(13) -0.154(14) 0.049(12)

loop_
_atom_type_symbol
_atom_type_description
_atom_type_scat_dispersion_real
_atom_type_scat_dispersion_imag
_atom_type_scat_source
C C 0.0181 0.0091 'International Tables Vol C Tables 4.2.6.8 and 6.1.1.4'
H H 0.0000 0.0000 'International Tables Vol C Tables 4.2.6.8 and 6.1.1.4'
O O 0.0492 0.0322 'International Tables Vol C Tables 4.2.6.8 and 6.1.1.4'
Zn Zn -1.5491 0.6778 'International Tables Vol C Tables 4.2.6.8 and 6.1.1.4'
N N 0.0311 0.0180 'International Tables Vol C Tables 4.2.6.8 and 6.1.1.4'

loop_
_geom_angle_atom_site_label_1
_geom_angle_atom_site_label_2
_geom_angle_atom_site_label_3
_geom_angle
_geom_angle_site_symmetry_1
_geom_angle_site_symmetry_3
O63A C68A H6A1 109.5 . .
O63A C68A H6A2 109.5 . .
H6A1 C68A H6A2 109.5 . .
O63A C68A H6A3 109.5 . .
H6A1 C68A H6A3 109.5 . .
H6A2 C68A H6A3 109.5 . .
O71 Zn1 O1 115.7(4) . .
O71 Zn1 O31 109.5(5) . .
O1 Zn1 O31 108.7(3) . .
O71 Zn1 O21 108.4(3) . .
O1 Zn1 O21 111.2(2) . .
O31 Zn1 O21 102.4(3) . .
O72 Zn2 O51 139.5(6) . .
O72 Zn2 O1 104.8(4) . .
O51 Zn2 O1 105.6(3) . .
O72 Zn2 O12 98.7(4) . .
O51 Zn2 O12 96.7(3) . .
O1 Zn2 O12 108.1(2) . .
O1 Zn3 O52 114.9(3) . .
O1 Zn3 O22 113.0(2) . .
O52 Zn3 O22 109.0(3) . .
O1 Zn3 O61 111.1(2) . .
O52 Zn3 O61 103.3(4) . .
O22 Zn3 O61 104.6(3) . .
O32 Zn4 O1 113.7(2) . .
O32 Zn4 O11 105.1(3) . .
O1 Zn4 O11 115.1(2) . .
O32 Zn4 O62 108.4(4) . .
O1 Zn4 O62 111.4(3) . .
O11 Zn4 O62 102.1(3) . .
Zn4 O1 Zn3 110.1(2) . .
Zn4 O1 Zn1 109.3(2) . .
Zn3 O1 Zn1 109.05(19) . .
Zn4 O1 Zn2 109.66(19) . .
Zn3 O1 Zn2 109.0(2) . .
Zn1 O1 Zn2 109.7(2) . .
C71 O72 Zn2 134.1(9) . .
C71 O71 Zn1 126.1(9) . .
C61 O61 Zn3 131.9(6) . .
C61 O62 Zn4 130.9(7) . .
C51 O52 Zn3 125.5(7) . .
C51 O51 Zn2 134.6(6) . .
C11 O11 Zn4 128.2(5) . .
C11 O12 Zn2 132.9(6) . .
C21 O22 Zn3 131.9(5) . .
C21 O21 Zn1 130.0(5) . .
C31 O31 Zn1 132.2(6) . .
C31 O32 Zn4 129.4(6) . .
O71 C71 O72 124.0(12) . .
O71 C71 C72 124.9(13) . .
O72 C71 C72 109.5(14) . .
C77B C72 C73B 109(3) . .
C77B C72 C73A 87.8(17) . .
C73B C72 C73A 56.0(10) . .
C77B C72 C77A 54.4(19) . .
C73B C72 C77A 87.3(15) . .
C73A C72 C77A 115.8(18) . .
C77B C72 C71 127(2) . .
C73B C72 C71 123.5(17) . .
C73A C72 C71 117.2(18) . .
C77A C72 C71 127.0(18) . .
C74B C75 C76B 111(3) . .
C74B C75 C76A 89.7(17) . .
C76B C75 C76A 58.2(18) . .
C74B C75 C74A 56.1(18) . .
C76B C75 C74A 89.1(18) . .
C76A C75 C74A 121.4(18) . .
C74B C75 C85 126.6(19) . .
C76B C75 C85 122.0(18) . .
C76A C75 C85 120.2(16) . .
C74A C75 C85 118.4(16) . .
C84 C85 C86 118.3(10) . .
C84 C85 C75 120.5(10) . .
C86 C85 C75 121.2(10) . .
C81 C86 C85 122.5(10) 40_445 .
C81 C86 H86 118.8 40_445 .
C85 C86 H86 118.8 . .
C83 C84 C85 122.1(11) . .
C83 C84 H84 118.9 . .
C85 C84 H84 118.9 . .
C84 C83 C82 118.3(11) . 40_445
C84 C83 C65 121.2(10) . 30_445
C82 C83 C65 120.3(9) 40_445 30_445
C66B C65 C64B 117(2) . .
C66B C65 C66A 58.6(15) . .
C64B C65 C66A 90.0(14) . .
C66B C65 C64A 91.5(15) . .
C64B C65 C64A 56.5(15) . .
C66A C65 C64A 119.5(14) . .
C66B C65 C83 119.6(16) . 36_454
C64B C65 C83 123.2(15) . 36_454
C66A C65 C83 119.9(13) . 36_454
C64A C65 C83 120.6(13) . 36_454
C67B C62 C63B 117(2) . .
C67B C62 C67A 57.5(15) . .
C63B C62 C67A 90.8(12) . .
C67B C62 C63A 86.8(14) . .
C63B C62 C63A 59.2(9) . .
C67A C62 C63A 116.7(13) . .
C67B C62 C61 121.8(15) . .
C63B C62 C61 120.9(14) . .
C67A C62 C61 120.6(12) . .
C63A C62 C61 122.7(12) . .
O61 C61 O62 124.0(9) . .
O61 C61 C62 120.3(9) . .
O62 C61 C62 115.7(9) . .
O51 C51 O52 125.2(9) . .
O51 C51 C52 119.1(10) . .
O52 C51 C52 115.6(10) . .
C53 C52 C57 114.5(12) . .
C53 C52 C51 124.5(12) . .
C57 C52 C51 120.9(12) . .
C56 C57 C52 123.1(15) . .
C56 C57 H57 118.5 . .
C52 C57 H57 118.5 . .
C55 C56 C57 124.5(15) . .
C55 C56 H56 117.8 . .
C57 C56 H56 117.8 . .
C54 C55 C56 111.6(12) . .
C54 C55 C81 124.1(12) . .
C56 C55 C81 124.2(13) . .
C55 C54 C53 127.5(14) . .
C55 C54 H54 116.2 . .
C53 C54 H54 116.2 . .
C52 C53 C54 117.7(14) . .
C52 C53 O53 117.8(12) . .
C54 C53 O53 124.5(14) . .
C86 C81 C82 116.6(10) 15_455 .
C86 C81 C55 122.9(10) 15_455 .
C82 C81 C55 120.3(9) . .
C81 C82 C83 122.1(10) . 15_455
C81 C82 H82 118.9 . .
C83 C82 H82 118.9 15_455 .
O12 C11 O11 125.8(7) . .
O12 C11 C12 116.8(9) . .
O11 C11 C12 117.3(9) . .
C17 C12 C13 116.5(9) . .
C17 C12 C11 122.1(10) . .
C13 C12 C11 121.2(10) . .
C12 C13 C14 119.5(11) . .
C12 C13 H13 120.3 . .
C14 C13 H13 120.3 . .
N1 C14 C13 116.1(12) . .
N1 C14 C15 122.3(9) . .
C13 C14 C15 121.5(11) . .
C16 C15 C14 117.6(9) . .
C16 C15 C15 125.8(7) . 26_454
C14 C15 C15 116.6(6) . 26_454
C15 C16 C17 119.6(13) . .
C15 C16 H16 120.2 . .
C17 C16 H16 120.2 . .
C16 C17 C12 125.0(12) . .
C16 C17 H17 117.5 . .
C12 C17 H17 117.5 . .
O22 C21 O21 124.7(6) . .
O22 C21 C22 118.5(7) . .
O21 C21 C22 116.7(8) . .
C24 C22 C23 117.2(7) . .
C24 C22 C21 119.5(8) . .
C23 C22 C21 123.2(8) . .
C41 C42 C41 122.0(11) 9 .
C41 C42 H42 119.0 9 .
C41 C42 H42 119.0 . .
C42 C41 C42 118.0(10) 5 .
C42 C41 C35 120.5(10) 5 .
C42 C41 C35 121.4(10) . .
C34A C35 C34B 51.3(15) . .
C34A C35 C36A 116(2) . .
C34B C35 C36A 95.8(15) . .
C34A C35 C36B 93.8(15) . .
C34B C35 C36B 120.0(14) . .
C36A C35 C36B 53.0(14) . .
C34A C35 C41 124.6(16) . .
C34B C35 C41 118.5(13) . .
C36A C35 C41 119.3(15) . .
C36B C35 C41 121.5(13) . .
C33A C32 C37A 117.1(19) . .
C33A C32 C33B 50.8(8) . .
C37A C32 C33B 94.8(13) . .
C33A C32 C37B 94.1(12) . .
C37A C32 C37B 52.5(14) . .
C33B C32 C37B 117.4(13) . .
C33A C32 C31 125.7(14) . .
C37A C32 C31 117.2(13) . .
C33B C32 C31 125.0(12) . .
C37B C32 C31 117.6(11) . .
O32 C31 O31 125.2(9) . .
O32 C31 C32 117.0(9) . .
O31 C31 C32 117.8(9) . .
C14 N1 N1 121.0(7) . 26_454
C23 C23 C22 121.6(5) 28_445 .
C23 C23 H23 119.2 28_445 .
C22 C23 H23 119.2 . .
C22 C24 C24 120.8(5) . 28_445
C22 C24 H24 119.6 . .
C24 C24 H24 119.6 28_445 .
C53 O53 C58 118(2) . .
O53 C58 H58A 109.5 . .
O53 C58 H58B 109.5 . .
H58A C58 H58B 109.5 . .
O53 C58 H58C 109.5 . .
H58A C58 H58C 109.5 . .
H58B C58 H58C 109.5 . .
C32 C37B C36B 120.3(17) . .
C32 C37B H37B 119.9 . .
C36B C37B H37B 119.9 . .
C35 C34B C33B 118.5(16) . .
C35 C34B H34B 120.7 . .
C33B C34B H34B 120.7 . .
C34A C33A C32 122(2) . .
C34A C33A O33A 121.1(19) . .
C32 C33A O33A 117(2) . .
C35 C36B C37B 120.1(17) . .
C35 C36B H36B 119.9 . .
C37B C36B H36B 119.9 . .
C33A C34A C35 122(3) . .
C33A C34A H34A 119.0 . .
C35 C34A H34A 119.0 . .
O33B C33B C32 119.7(18) . .
O33B C33B C34B 116.7(17) . .
C32 C33B C34B 123.5(15) . .
C32 C37A C36A 120(2) . .
C32 C37A H37A 119.8 . .
C36A C37A H37A 119.8 . .
C37A C36A C35 122(2) . .
C37A C36A H36A 118.8 . .
C35 C36A H36A 118.8 . .
C33B O33B C38B 125(2) . .
C33A O33A C38A 123(3) . .
C66A C67A C62 120.6(17) . .
C66A C67A H67A 119.7 . .
C62 C67A H67A 119.7 . .
C67A C66A C65 121.2(17) . .
C67A C66A H66A 119.4 . .
C65 C66A H66A 119.4 . .
C62 C67B C66B 124(3) . .
C62 C67B H67B 117.9 . .
C66B C67B H67B 117.9 . .
C63A C64A C65 119.1(16) . .
C63A C64A H64A 120.5 . .
C65 C64A H64A 120.5 . .
O63B C63B C64B 123(2) . .
O63B C63B C62 119(3) . .
C64B C63B C62 118(2) . .
C65 C66B C67B 119(3) . .
C65 C66B H66B 120.3 . .
C67B C66B H66B 120.3 . .
C65 C64B C63B 124(2) . .
C65 C64B H64B 118.0 . .
C63B C64B H64B 118.0 . .
C64A C63A O63A 122.5(18) . .
C64A C63A C62 122.9(16) . .
O63A C63A C62 114.2(19) . .
C63B O63B C68B 122(3) . .
C63A O63A C68A 121(2) . .
C72 C77A C76A 126(2) . .
C72 C77A H77A 117.0 . .
C76A C77A H77A 117.0 . .
C75 C76A C77A 115(2) . .
C75 C76A H76A 122.6 . .
C77A C76A H76A 122.6 . .
C73A C74A C75 120(2) . .
C73A C74A H74A 120.2 . .
C75 C74A H74A 120.2 . .
O73A C73A C72 119(2) . .
O73A C73A C74A 118(2) . .
C72 C73A C74A 122(2) . .
C73A O73A C78A 129(3) . .
C75 C74B C73B 126(3) . .
C75 C74B H74B 117.2 . .
C73B C74B H74B 117.2 . .
C75 C76B C77B 122(3) . .
C75 C76B H76B 118.8 . .
C77B C76B H76B 118.8 . .
C74B C73B O73B 119(2) . .
C74B C73B C72 124(3) . .
O73B C73B C72 117(3) . .
C73B O73B C78B 128(3) . .
C72 C77B C76B 127(3) . .
C72 C77B H77B 116.4 . .
C76B C77B H77B 116.4 . .
O73B C78B H7B1 109.5 . .
O73B C78B H7B2 109.5 . .
H7B1 C78B H7B2 109.5 . .
O73B C78B H7B3 109.5 . .
H7B1 C78B H7B3 109.5 . .
H7B2 C78B H7B3 109.5 . .
O33B C38B H3B1 109.5 . .
O33B C38B H3B2 109.5 . .
H3B1 C38B H3B2 109.5 . .
O33B C38B H3B3 109.5 . .
H3B1 C38B H3B3 109.5 . .
H3B2 C38B H3B3 109.5 . .
O63B C68B H6B1 109.5 . .
O63B C68B H6B2 109.5 . .
H6B1 C68B H6B2 109.5 . .
O63B C68B H6B3 109.5 . .
H6B1 C68B H6B3 109.5 . .
H6B2 C68B H6B3 109.5 . .
O73A C78A H7A1 109.5 . .
O73A C78A H7A2 109.5 . .
H7A1 C78A H7A2 109.5 . .
O73A C78A H7A3 109.5 . .
H7A1 C78A H7A3 109.5 . .
H7A2 C78A H7A3 109.5 . .
O33A C38A H3A1 109.5 . .
O33A C38A H3A2 109.5 . .
H3A1 C38A H3A2 109.5 . .
O33A C38A H3A3 109.5 . .
H3A1 C38A H3A3 109.5 . .
H3A2 C38A H3A3 109.5 . .

loop_
_geom_bond_atom_site_label_1
_geom_bond_atom_site_label_2
_geom_bond_distance
_geom_bond_site_symmetry_2
C68A O63A 1.46(2) .
C68A H6A1 0.9600 .
C68A H6A2 0.9600 .
C68A H6A3 0.9600 .
Zn1 O71 1.896(9) .
Zn1 O1 1.957(5) .
Zn1 O31 1.960(7) .
Zn1 O21 1.998(5) .
Zn2 O72 1.924(11) .
Zn2 O51 1.952(8) .
Zn2 O1 1.967(5) .
Zn2 O12 2.036(6) .
Zn3 O1 1.927(5) .
Zn3 O52 1.932(7) .
Zn3 O22 1.947(5) .
Zn3 O61 1.952(7) .
Zn4 O32 1.910(7) .
Zn4 O1 1.926(5) .
Zn4 O11 1.942(6) .
Zn4 O62 1.946(7) .
O72 C71 1.395(19) .
O71 C71 1.234(17) .
O61 C61 1.253(12) .
O62 C61 1.286(12) .
O52 C51 1.266(13) .
O51 C51 1.251(13) .
O11 C11 1.272(11) .
O12 C11 1.252(11) .
O22 C21 1.250(10) .
O21 C21 1.294(10) .
O31 C31 1.272(12) .
O32 C31 1.258(11) .
C71 C72 1.440(18) .
C72 C77B 1.30(2) .
C72 C73B 1.33(2) .
C72 C73A 1.373(19) .
C72 C77A 1.39(2) .
C75 C74B 1.30(2) .
C75 C76B 1.32(2) .
C75 C76A 1.40(2) .
C75 C74A 1.40(2) .
C75 C85 1.485(16) .
C85 C84 1.375(15) .
C85 C86 1.393(15) .
C86 C81 1.382(14) 40_445
C86 H86 0.9300 .
C84 C83 1.354(15) .
C84 H84 0.9300 .
C83 C82 1.405(15) 40_445
C83 C65 1.483(15) 30_445
C65 C66B 1.37(2) .
C65 C64B 1.39(2) .
C65 C66A 1.401(16) .
C65 C64A 1.410(16) .
C65 C83 1.483(15) 36_454
C62 C67B 1.37(2) .
C62 C63B 1.40(2) .
C62 C67A 1.417(16) .
C62 C63A 1.432(16) .
C62 C61 1.431(14) .
C51 C52 1.512(14) .
C52 C53 1.339(14) .
C52 C57 1.345(15) .
C57 C56 1.320(14) .
C57 H57 0.9300 .
C56 C55 1.300(14) .
C56 H56 0.9300 .
C55 C54 1.307(15) .
C55 C81 1.465(15) .
C54 C53 1.356(14) .
C54 H54 0.9300 .
C53 O53 1.47(2) .
C81 C86 1.382(14) 15_455
C81 C82 1.390(15) .
C82 C83 1.405(15) 15_455
C82 H82 0.9300 .
C11 C12 1.474(10) .
C12 C17 1.371(16) .
C12 C13 1.376(15) .
C13 C14 1.388(14) .
C13 H13 0.9300 .
C14 N1 1.337(16) .
C14 C15 1.420(17) .
C15 C16 1.342(16) .
C15 C15 1.469(18) 26_454
C16 C17 1.355(14) .
C16 H16 0.9300 .
C17 H17 0.9300 .
C21 C22 1.460(10) .
C22 C24 1.365(13) .
C22 C23 1.393(12) .
C42 C41 1.386(14) 9
C42 C41 1.394(14) .
C42 H42 0.9300 .
C41 C42 1.386(14) 5
C41 C35 1.478(14) .
C35 C34A 1.36(2) .
C35 C34B 1.369(16) .
C35 C36A 1.38(2) .
C35 C36B 1.390(17) .
C32 C33A 1.364(19) .
C32 C37A 1.37(2) .
C32 C33B 1.371(15) .
C32 C37B 1.391(16) .
C32 C31 1.487(13) .
N1 N1 1.364(19) 26_454
C23 C23 1.338(15) 28_445
C23 H23 0.9300 .
C24 C24 1.394(17) 28_445
C24 H24 0.9300 .
O53 C58 1.54(3) .
C58 H58A 0.9600 .
C58 H58B 0.9600 .
C58 H58C 0.9600 .
C37B C36B 1.409(17) .
C37B H37B 0.9300 .
C34B C33B 1.397(16) .
C34B H34B 0.9300 .
C33A C34A 1.36(2) .
C33A O33A 1.38(2) .
C36B H36B 0.9300 .
C34A H34A 0.9300 .
C33B O33B 1.30(2) .
C37A C36A 1.37(2) .
C37A H37A 0.9300 .
C36A H36A 0.9300 .
O33B C38B 1.50(2) .
O33A C38A 1.42(3) .
C67A C66A 1.379(16) .
C67A H67A 0.9300 .
C66A H66A 0.9300 .
C67B C66B 1.38(2) .
C67B H67B 0.9300 .
C64A C63A 1.362(17) .
C64A H64A 0.9300 .
C63B O63B 1.35(2) .
C63B C64B 1.40(2) .
C66B H66B 0.9300 .
C64B H64B 0.9300 .
C63A O63A 1.37(2) .
O63B C68B 1.45(3) .
C77A C76A 1.412(19) .
C77A H77A 0.9300 .
C76A H76A 0.9300 .
C74A C73A 1.391(19) .
C74A H74A 0.9300 .
C73A O73A 1.32(2) .
O73A C78A 1.41(2) .
C74B C73B 1.31(2) .
C74B H74B 0.9300 .
C76B C77B 1.33(2) .
C76B H76B 0.9300 .
C73B O73B 1.32(3) .
O73B C78B 1.43(3) .
C77B H77B 0.9300 .
C78B H7B1 0.9600 .
C78B H7B2 0.9600 .
C78B H7B3 0.9600 .
C38B H3B1 0.9600 .
C38B H3B2 0.9600 .
C38B H3B3 0.9600 .
C68B H6B1 0.9600 .
C68B H6B2 0.9600 .
C68B H6B3 0.9600 .
C78A H7A1 0.9600 .
C78A H7A2 0.9600 .
C78A H7A3 0.9600 .
C38A H3A1 0.9600 .
C38A H3A2 0.9600 .
C38A H3A3 0.9600 .
